data_7201637
loop_
_publ_author_name
'Ye, Junwei'
'Liu, Yu'
'Zhao, Yunfeng'
'Mu, Xiaoyue'
'Zhang, Ping'
'Wang, Yue'

_publ_section_title
;
 Porous lanthanide--copper coordination frameworks exhibiting
 reversible single-crystal-to-single-crystal transformation based on
 variable coordination number and geometry
;
_journal_issue 5
_journal_name_full CrystEngComm
_journal_page_first 598
_journal_paper_doi 10.1039/b712280b
_journal_volume 10
_journal_year 2008
_chemical_formula_sum 'C32 H24 Ce2 Cu N4 O30'
_chemical_formula_weight 1288.33
_chemical_name_systematic
;
?
;
_space_group_IT_number 2
_symmetry_cell_setting triclinic
_symmetry_space_group_name_Hall '-P 1'
_symmetry_space_group_name_H-M 'P -1'
_atom_sites_solution_hydrogens geom
_atom_sites_solution_primary direct
_atom_sites_solution_secondary difmap
_audit_creation_method SHELXL-97
_cell_angle_alpha 75.71(3)
_cell_angle_beta 63.72(3)
_cell_angle_gamma 67.03(3)
_cell_formula_units_Z 1
_cell_length_a 10.236(2)
_cell_length_b 10.476(2)
_cell_length_c 11.089(2)
_cell_measurement_reflns_used 9295
_cell_measurement_temperature 293(2)
_cell_measurement_theta_max 27.50
_cell_measurement_theta_min 3.09
_cell_volume 977.7(4)
_computing_cell_refinement PROCESS-AUTO
_computing_data_collection PROCESS-AUTO
_computing_data_reduction PROCESS-AUTO
_computing_molecular_graphics 'SHELXL-97 (Sheldrick, 1997)'
_computing_publication_material 'SHELXL-97 (Sheldrick, 1997)'
_computing_structure_refinement 'SHELXL-97 (Sheldrick, 1997)'
_computing_structure_solution 'SHELXS-97 (Sheldrick, 1990)'
_diffrn_ambient_temperature 293(2)
_diffrn_detector_area_resol_mean 10.0
_diffrn_measured_fraction_theta_full 0.992
_diffrn_measured_fraction_theta_max 0.992
_diffrn_measurement_device_type 'Rigaku RAXIS-RAPID'
_diffrn_measurement_method 'Omega scan'
_diffrn_radiation_monochromator graphite
_diffrn_radiation_source 'fine-focus sealed tube'
_diffrn_radiation_type MoK\a
_diffrn_radiation_wavelength 0.71073
_diffrn_reflns_av_R_equivalents 0.0128
_diffrn_reflns_av_sigmaI/netI 0.0159
_diffrn_reflns_limit_h_max 13
_diffrn_reflns_limit_h_min -12
_diffrn_reflns_limit_k_max 13
_diffrn_reflns_limit_k_min -13
_diffrn_reflns_limit_l_max 14
_diffrn_reflns_limit_l_min -14
_diffrn_reflns_number 9730
_diffrn_reflns_theta_full 27.48
_diffrn_reflns_theta_max 27.48
_diffrn_reflns_theta_min 3.08
_diffrn_standards_decay_% 0
_diffrn_standards_interval_count 0
_diffrn_standards_interval_time .
_diffrn_standards_number 0
_exptl_absorpt_coefficient_mu 2.947
_exptl_absorpt_correction_T_max 0.5806
_exptl_absorpt_correction_T_min 0.4151
_exptl_absorpt_correction_type multi-scan
_exptl_absorpt_process_details
;
Higashi, T. (1995) Progrom for Absorption Correcttion.
Rigaku Corporation, Tokyo, Japan.
;
_exptl_crystal_colour green
_exptl_crystal_density_diffrn 2.188
_exptl_crystal_density_meas ?
_exptl_crystal_density_method .
_exptl_crystal_description block
_exptl_crystal_F_000 629
_exptl_crystal_size_max 0.36
_exptl_crystal_size_mid 0.29
_exptl_crystal_size_min 0.21
_refine_diff_density_max 0.713
_refine_diff_density_min -0.817
_refine_diff_density_rms 0.165
_refine_ls_extinction_coef 0
_refine_ls_extinction_method none
_refine_ls_goodness_of_fit_ref 1.023
_refine_ls_hydrogen_treatment constr
_refine_ls_matrix_type full
_refine_ls_number_parameters 313
_refine_ls_number_reflns 4453
_refine_ls_number_restraints 0
_refine_ls_restrained_S_all 1.023
_refine_ls_R_factor_all 0.0201
_refine_ls_R_factor_gt 0.0179
_refine_ls_shift/su_max 0.007
_refine_ls_shift/su_mean 0.001
_refine_ls_structure_factor_coef Fsqd
_refine_ls_weighting_details 'calc w=1/[\s^2^(Fo^2^)+(0.0633P)^2^+1.0021P] where P=(Fo^2^+2Fc^2^)/3'
_refine_ls_weighting_scheme calc
_refine_ls_wR_factor_gt 0.0662
_refine_ls_wR_factor_ref 0.0800
_reflns_number_gt 4214
_reflns_number_total 4453
_reflns_threshold_expression >2sigma(I)
_cod_data_source_file b712280b.txt
_cod_data_source_block Ce-1
_cod_depositor_comments
;
The following automatic conversions were performed:
'_symmetry_cell_setting' value 'Triclinic' changed to 'triclinic'
according to '/home/saulius/struct/CIF-dictionaries/cif_core.dic'
dictionary named 'cif_core.dic' version 2.4.1 from 2010-06-29.

Automatic conversion script
Id: cif_fix_enum 1527 2010-12-29 10:47:43Z saulius 
;
_cod_original_cell_volume 977.8(3)
_cod_original_sg_symbol_H-M 'P-1 '
_cod_database_code 7201637

loop_
_symmetry_equiv_pos_as_xyz
'x, y, z'
'-x, -y, -z'

loop_
_atom_site_label
_atom_site_type_symbol
_atom_site_fract_x
_atom_site_fract_y
_atom_site_fract_z
_atom_site_U_iso_or_equiv
_atom_site_adp_type
_atom_site_occupancy
_atom_site_symmetry_multiplicity
_atom_site_calc_flag
_atom_site_refinement_flags
_atom_site_disorder_assembly
_atom_site_disorder_group
Ce1 Ce -0.227038(15) 0.671206(14) 0.689605(14) 0.01245(7) Uani 1 1 d . . .
Cu1 Cu -0.5000 1.5000 0.0000 0.01479(11) Uani 1 2 d S . .
O1 O -0.0586(3) 0.7447(2) 0.4328(2) 0.0262(5) Uani 1 1 d . . .
O2 O -0.3006(3) 0.8765(3) 0.5242(2) 0.0316(6) Uani 1 1 d . . .
O3 O -0.5009(2) 1.3097(3) 0.2574(2) 0.0216(5) Uani 1 1 d . . .
O4 O -0.3385(2) 1.3640(2) 0.0531(2) 0.0211(5) Uani 1 1 d . . .
O5 O 0.2106(3) 1.1236(3) -0.0798(3) 0.0357(6) Uani 1 1 d . . .
O6 O 0.2950(3) 0.9459(3) 0.0438(3) 0.0426(7) Uani 1 1 d . . .
O7 O 0.2200(3) 0.4581(2) 0.4665(2) 0.0222(5) Uani 1 1 d . . .
O8 O 0.0357(2) 0.5391(3) 0.6593(2) 0.0246(5) Uani 1 1 d . . .
O9 O 0.1686(3) 0.3658(3) 1.0805(2) 0.0357(6) Uani 1 1 d . . .
O10 O 0.3971(3) 0.3632(2) 1.0452(2) 0.0183(4) Uani 1 1 d . . .
O11 O 0.7833(3) 0.1428(3) 0.6137(3) 0.0429(7) Uani 1 1 d . . .
O12 O 0.7526(3) 0.2677(3) 0.4364(3) 0.0322(6) Uani 1 1 d . . .
O13 O -0.0907(3) 0.8366(3) 0.6778(3) 0.0322(6) Uani 1 1 d . . .
O14 O -0.2045(3) 0.4089(2) 0.7730(2) 0.0261(5) Uani 1 1 d . . .
O15 O -0.4117(3) 0.9059(3) 0.8037(3) 0.0404(7) Uani 1 1 d . . .
N1 N 0.1896(3) 1.0412(3) 0.0206(3) 0.0213(5) Uani 1 1 d . . .
N2 N 0.7040(3) 0.2323(3) 0.5578(3) 0.0219(5) Uani 1 1 d . . .
C1 C -0.1430(3) 0.9599(3) 0.3111(3) 0.0165(5) Uani 1 1 d . . .
C2 C -0.2650(3) 1.0720(3) 0.2942(3) 0.0167(6) Uani 1 1 d . . .
H2 H -0.3653 1.0798 0.3552 0.020 Uiso 1 1 calc R . .
C3 C -0.2376(3) 1.1730(3) 0.1861(3) 0.0149(6) Uani 1 1 d . . .
C4 C -0.0873(3) 1.1656(3) 0.0971(3) 0.0167(5) Uani 1 1 d . . .
H4 H -0.0678 1.2346 0.0269 0.020 Uiso 1 1 calc R . .
C5 C 0.0314(3) 1.0528(3) 0.1164(3) 0.0161(5) Uani 1 1 d . . .
C6 C 0.0073(3) 0.9498(3) 0.2209(3) 0.0168(6) Uani 1 1 d . . .
H6A H 0.0899 0.8750 0.2309 0.020 Uiso 1 1 calc R . .
C7 C -0.1697(4) 0.8522(3) 0.4296(3) 0.0202(6) Uani 1 1 d . . .
C8 C -0.3707(3) 1.2901(3) 0.1660(3) 0.0145(5) Uani 1 1 d . . .
C9 C 0.2851(3) 0.4162(3) 0.6554(3) 0.0157(5) Uani 1 1 d . . .
C10 C 0.2381(3) 0.4221(3) 0.7933(3) 0.0189(6) Uani 1 1 d . . .
H10 H 0.1346 0.4623 0.8458 0.023 Uiso 1 1 calc R . .
C11 C 0.3463(3) 0.3676(3) 0.8524(3) 0.0165(5) Uani 1 1 d . . .
C12 C 0.5007(3) 0.3060(3) 0.7756(3) 0.0190(6) Uani 1 1 d . . .
H12A H 0.5738 0.2701 0.8139 0.023 Uiso 1 1 calc R . .
C13 C 0.5417(3) 0.3000(3) 0.6397(3) 0.0196(6) Uani 1 1 d . . .
C14 C 0.4396(3) 0.3548(3) 0.5767(3) 0.0171(5) Uani 1 1 d . . .
H14 H 0.4727 0.3509 0.4845 0.021 Uiso 1 1 calc R . .
C15 C 0.1709(3) 0.4755(3) 0.5889(3) 0.0160(5) Uani 1 1 d . . .
C16 C 0.2969(4) 0.3684(3) 1.0016(3) 0.0193(6) Uani 1 1 d . . .
H13A H -0.1130 0.9253 0.6474 0.023 Uiso 1 1 d . . .
H13B H 0.0104 0.8076 0.6471 0.023 Uiso 1 1 d . . .
H14A H -0.1214 0.3667 0.7062 0.023 Uiso 1 1 d . . .
H14B H -0.1967 0.3596 0.8481 0.023 Uiso 1 1 d . . .
H15A H -0.4931 0.9268 0.8804 0.023 Uiso 1 1 d . . .
H15B H -0.4192 0.9790 0.7433 0.023 Uiso 1 1 d . . .

loop_
_atom_site_aniso_label
_atom_site_aniso_U_11
_atom_site_aniso_U_22
_atom_site_aniso_U_33
_atom_site_aniso_U_23
_atom_site_aniso_U_13
_atom_site_aniso_U_12
Ce1 0.01011(10) 0.01433(10) 0.00983(10) 0.00043(6) -0.00365(7) -0.00203(6)
Cu1 0.0146(2) 0.0145(2) 0.0140(2) 0.00439(18) -0.00819(19) -0.00373(18)
O1 0.0238(12) 0.0191(11) 0.0226(11) 0.0070(9) -0.0076(10) -0.0010(9)
O2 0.0219(12) 0.0305(13) 0.0204(11) 0.0108(10) -0.0014(10) -0.0023(10)
O3 0.0124(10) 0.0331(12) 0.0161(10) 0.0006(9) -0.0064(9) -0.0050(9)
O4 0.0162(10) 0.0211(11) 0.0189(10) 0.0087(8) -0.0084(9) -0.0035(8)
O5 0.0260(13) 0.0343(14) 0.0309(14) 0.0073(11) -0.0010(11) -0.0117(11)
O6 0.0145(12) 0.0500(17) 0.0406(16) 0.0066(13) -0.0083(11) 0.0028(11)
O7 0.0215(11) 0.0293(12) 0.0139(10) -0.0044(9) -0.0082(9) -0.0034(9)
O8 0.0134(10) 0.0353(13) 0.0213(11) -0.0085(10) -0.0085(9) 0.0016(9)
O9 0.0234(12) 0.069(2) 0.0158(11) -0.0075(12) -0.0048(10) -0.0170(12)
O10 0.0248(11) 0.0193(10) 0.0155(10) 0.0037(8) -0.0131(9) -0.0088(8)
O11 0.0250(13) 0.0516(18) 0.0406(16) -0.0079(13) -0.0192(12) 0.0089(12)
O12 0.0206(12) 0.0451(15) 0.0211(12) -0.0079(11) 0.0005(10) -0.0080(11)
O13 0.0217(12) 0.0297(13) 0.0427(15) -0.0087(11) -0.0074(11) -0.0086(10)
O14 0.0328(13) 0.0188(11) 0.0176(10) 0.0019(8) -0.0073(10) -0.0043(9)
O15 0.0353(15) 0.0276(13) 0.0363(15) -0.0100(11) 0.0054(12) -0.0063(11)
N1 0.0136(12) 0.0244(13) 0.0210(13) -0.0028(10) -0.0036(10) -0.0044(10)
N2 0.0143(12) 0.0280(14) 0.0226(13) -0.0092(11) -0.0067(11) -0.0023(10)
C1 0.0181(14) 0.0175(13) 0.0137(13) 0.0031(10) -0.0080(11) -0.0061(11)
C2 0.0146(13) 0.0187(13) 0.0153(13) 0.0024(11) -0.0070(11) -0.0048(11)
C3 0.0120(13) 0.0162(14) 0.0153(14) 0.0005(11) -0.0073(12) -0.0019(11)
C4 0.0152(13) 0.0181(13) 0.0155(13) 0.0021(10) -0.0071(11) -0.0049(11)
C5 0.0105(13) 0.0201(14) 0.0159(13) -0.0024(11) -0.0038(11) -0.0043(11)
C6 0.0139(13) 0.0166(13) 0.0175(13) -0.0003(11) -0.0085(11) -0.0004(10)
C7 0.0258(16) 0.0166(13) 0.0164(13) 0.0049(11) -0.0106(12) -0.0060(12)
C8 0.0147(13) 0.0137(12) 0.0146(13) -0.0006(10) -0.0080(11) -0.0020(10)
C9 0.0133(13) 0.0206(14) 0.0143(13) -0.0023(11) -0.0076(11) -0.0033(11)
C10 0.0119(13) 0.0264(15) 0.0136(13) -0.0022(11) -0.0037(11) -0.0024(11)
C11 0.0198(14) 0.0200(13) 0.0118(12) -0.0025(10) -0.0067(11) -0.0072(11)
C12 0.0168(13) 0.0232(14) 0.0179(14) -0.0003(11) -0.0098(12) -0.0045(11)
C13 0.0100(13) 0.0260(15) 0.0170(14) -0.0030(12) -0.0042(11) -0.0005(11)
C14 0.0158(14) 0.0225(14) 0.0139(13) -0.0037(11) -0.0072(11) -0.0041(11)
C15 0.0171(13) 0.0179(13) 0.0134(12) 0.0000(10) -0.0078(11) -0.0048(10)
C16 0.0180(14) 0.0246(15) 0.0119(13) -0.0005(11) -0.0070(11) -0.0030(11)

loop_
_atom_type_symbol
_atom_type_description
_atom_type_scat_dispersion_real
_atom_type_scat_dispersion_imag
_atom_type_scat_source
C C 0.0033 0.0016 'International Tables Vol C Tables 4.2.6.8 and 6.1.1.4'
H H 0.0000 0.0000 'International Tables Vol C Tables 4.2.6.8 and 6.1.1.4'
N N 0.0061 0.0033 'International Tables Vol C Tables 4.2.6.8 and 6.1.1.4'
O O 0.0106 0.0060 'International Tables Vol C Tables 4.2.6.8 and 6.1.1.4'
Cu Cu 0.3201 1.2651 'International Tables Vol C Tables 4.2.6.8 and 6.1.1.4'
Ce Ce -0.2486 2.6331 'International Tables Vol C Tables 4.2.6.8 and 6.1.1.4'

loop_
_geom_angle_atom_site_label_1
_geom_angle_atom_site_label_2
_geom_angle_atom_site_label_3
_geom_angle
_geom_angle_site_symmetry_1
_geom_angle_site_symmetry_3
_geom_angle_publ_flag
O8 Ce1 O7 91.77(8) . 2_566 ?
O8 Ce1 O3 152.33(9) . 2_476 ?
O7 Ce1 O3 72.12(8) 2_566 2_476 ?
O8 Ce1 O2 122.87(9) . . ?
O7 Ce1 O2 81.83(9) 2_566 . ?
O3 Ce1 O2 78.00(9) 2_476 . ?
O8 Ce1 O13 71.07(9) . . ?
O7 Ce1 O13 136.44(9) 2_566 . ?
O3 Ce1 O13 135.79(8) 2_476 . ?
O2 Ce1 O13 75.59(10) . . ?
O8 Ce1 O14 70.73(9) . . ?
O7 Ce1 O14 65.17(8) 2_566 . ?
O3 Ce1 O14 81.98(9) 2_476 . ?
O2 Ce1 O14 145.38(9) . . ?
O13 Ce1 O14 136.14(9) . . ?
O8 Ce1 O15 130.78(10) . . ?
O7 Ce1 O15 135.78(10) 2_566 . ?
O3 Ce1 O15 72.06(9) 2_476 . ?
O2 Ce1 O15 66.06(9) . . ?
O13 Ce1 O15 65.01(9) . . ?
O14 Ce1 O15 132.70(8) . . ?
O8 Ce1 O10 106.36(8) . 2_567 ?
O7 Ce1 O10 119.75(8) 2_566 2_567 ?
O3 Ce1 O10 65.77(7) 2_476 2_567 ?
O2 Ce1 O10 126.01(8) . 2_567 ?
O13 Ce1 O10 103.62(8) . 2_567 ?
O14 Ce1 O10 67.97(8) . 2_567 ?
O15 Ce1 O10 65.47(8) . 2_567 ?
O8 Ce1 O1 75.13(8) . . ?
O7 Ce1 O1 68.98(8) 2_566 . ?
O3 Ce1 O1 117.13(8) 2_476 . ?
O2 Ce1 O1 49.51(8) . . ?
O13 Ce1 O1 67.98(9) . . ?
O14 Ce1 O1 120.59(8) . . ?
O15 Ce1 O1 106.45(9) . . ?
O10 Ce1 O1 170.76(7) 2_567 . ?
O8 Ce1 O9 66.43(8) . 2_567 ?
O7 Ce1 O9 141.59(9) 2_566 2_567 ?
O3 Ce1 O9 112.76(8) 2_476 2_567 ?
O2 Ce1 O9 136.43(10) . 2_567 ?
O13 Ce1 O9 67.98(9) . 2_567 ?
O14 Ce1 O9 77.55(9) . 2_567 ?
O15 Ce1 O9 77.17(10) . 2_567 ?
O10 Ce1 O9 47.10(7) 2_567 2_567 ?
O1 Ce1 O9 128.51(8) . 2_567 ?
O8 Ce1 C7 98.79(9) . . ?
O7 Ce1 C7 75.37(9) 2_566 . ?
O3 Ce1 C7 98.61(9) 2_476 . ?
O2 Ce1 C7 24.70(8) . . ?
O13 Ce1 C7 68.55(9) . . ?
O14 Ce1 C7 138.37(8) . . ?
O15 Ce1 C7 85.26(9) . . ?
O10 Ce1 C7 149.61(8) 2_567 . ?
O1 Ce1 C7 24.88(8) . . ?
O9 Ce1 C7 136.53(9) 2_567 . ?
O4 Cu1 O4 180.00(13) 2_485 . ?
O4 Cu1 O10 90.53(10) 2_485 2_576 ?
O4 Cu1 O10 89.47(10) . 2_576 ?
O4 Cu1 O10 89.47(10) 2_485 1_464 ?
O4 Cu1 O10 90.53(10) . 1_464 ?
O10 Cu1 O10 180.000(1) 2_576 1_464 ?
C7 O1 Ce1 90.57(19) . . ?
C7 O2 Ce1 96.94(19) . . ?
C8 O3 Ce1 143.5(2) . 2_476 ?
C8 O4 Cu1 120.70(19) . . ?
C15 O7 Ce1 144.6(2) . 2_566 ?
C15 O8 Ce1 152.1(2) . . ?
C16 O9 Ce1 95.0(2) . 2_567 ?
C16 O10 Cu1 126.3(2) . 1_646 ?
C16 O10 Ce1 97.07(18) . 2_567 ?
Cu1 O10 Ce1 113.73(10) 1_646 2_567 ?
Ce1 O13 H13A 125.7 . . ?
Ce1 O13 H13B 118.9 . . ?
H13A O13 H13B 103.0 . . ?
Ce1 O14 H14A 101.2 . . ?
Ce1 O14 H14B 130.6 . . ?
H14A O14 H14B 106.0 . . ?
Ce1 O15 H15A 134.1 . . ?
Ce1 O15 H15B 112.3 . . ?
H15A O15 H15B 108.6 . . ?
O5 N1 O6 123.0(3) . . ?
O5 N1 C5 119.0(3) . . ?
O6 N1 C5 118.0(3) . . ?
O11 N2 O12 123.4(3) . . ?
O11 N2 C13 118.4(3) . . ?
O12 N2 C13 118.3(3) . . ?
C2 C1 C6 119.8(3) . . ?
C2 C1 C7 121.0(3) . . ?
C6 C1 C7 119.2(3) . . ?
C1 C2 C3 120.2(3) . . ?
C1 C2 H2 119.9 . . ?
C3 C2 H2 119.9 . . ?
C2 C3 C4 120.5(3) . . ?
C2 C3 C8 119.6(2) . . ?
C4 C3 C8 120.0(2) . . ?
C5 C4 C3 117.9(3) . . ?
C5 C4 H4 121.0 . . ?
C3 C4 H4 121.0 . . ?
C6 C5 C4 122.8(3) . . ?
C6 C5 N1 118.8(3) . . ?
C4 C5 N1 118.5(3) . . ?
C5 C6 C1 118.8(3) . . ?
C5 C6 H6A 120.6 . . ?
C1 C6 H6A 120.6 . . ?
O2 C7 O1 122.6(3) . . ?
O2 C7 C1 118.6(3) . . ?
O1 C7 C1 118.7(3) . . ?
O2 C7 Ce1 58.36(16) . . ?
O1 C7 Ce1 64.55(17) . . ?
C1 C7 Ce1 171.0(2) . . ?
O3 C8 O4 125.0(3) . . ?
O3 C8 C3 119.4(3) . . ?
O4 C8 C3 115.6(2) . . ?
C14 C9 C10 120.2(3) . . ?
C14 C9 C15 118.8(3) . . ?
C10 C9 C15 121.0(3) . . ?
C9 C10 C11 120.0(3) . . ?
C9 C10 H10 120.0 . . ?
C11 C10 H10 120.0 . . ?
C12 C11 C10 120.6(3) . . ?
C12 C11 C16 118.7(3) . . ?
C10 C11 C16 120.6(3) . . ?
C13 C12 C11 117.4(3) . . ?
C13 C12 H12A 121.3 . . ?
C11 C12 H12A 121.3 . . ?
C14 C13 C12 124.0(3) . . ?
C14 C13 N2 118.0(3) . . ?
C12 C13 N2 118.0(3) . . ?
C13 C14 C9 117.8(3) . . ?
C13 C14 H14 121.1 . . ?
C9 C14 H14 121.1 . . ?
O8 C15 O7 125.3(3) . . ?
O8 C15 C9 117.4(3) . . ?
O7 C15 C9 117.3(3) . . ?
O9 C16 O10 120.7(3) . . ?
O9 C16 C11 121.0(3) . . ?
O10 C16 C11 118.1(3) . . ?

loop_
_geom_bond_atom_site_label_1
_geom_bond_atom_site_label_2
_geom_bond_distance
_geom_bond_site_symmetry_2
_geom_bond_publ_flag
Ce1 O8 2.406(2) . ?
Ce1 O7 2.410(2) 2_566 ?
Ce1 O3 2.512(2) 2_476 ?
Ce1 O2 2.563(3) . ?
Ce1 O13 2.565(3) . ?
Ce1 O14 2.627(2) . ?
Ce1 O15 2.648(3) . ?
Ce1 O10 2.691(2) 2_567 ?
Ce1 O1 2.698(3) . ?
Ce1 O9 2.773(3) 2_567 ?
Ce1 C7 2.988(3) . ?
Cu1 O4 1.929(2) 2_485 ?
Cu1 O4 1.929(2) . ?
Cu1 O10 1.942(2) 2_576 ?
Cu1 O10 1.942(2) 1_464 ?
O1 C7 1.257(4) . ?
O2 C7 1.258(4) . ?
O3 C8 1.240(4) . ?
O3 Ce1 2.512(2) 2_476 ?
O4 C8 1.277(4) . ?
O5 N1 1.220(4) . ?
O6 N1 1.227(4) . ?
O7 C15 1.255(4) . ?
O7 Ce1 2.410(2) 2_566 ?
O8 C15 1.244(4) . ?
O9 C16 1.221(4) . ?
O9 Ce1 2.773(3) 2_567 ?
O10 C16 1.293(4) . ?
O10 Cu1 1.942(2) 1_646 ?
O10 Ce1 2.691(2) 2_567 ?
O11 N2 1.219(4) . ?
O12 N2 1.225(4) . ?
O13 H13A 0.8818 . ?
O13 H13B 0.8787 . ?
O14 H14A 0.8816 . ?
O14 H14B 0.8841 . ?
O15 H15A 0.8871 . ?
O15 H15B 0.8872 . ?
N1 C5 1.468(4) . ?
N2 C13 1.467(4) . ?
C1 C2 1.389(4) . ?
C1 C6 1.393(4) . ?
C1 C7 1.504(4) . ?
C2 C3 1.393(4) . ?
C2 H2 0.9300 . ?
C3 C4 1.396(4) . ?
C3 C8 1.497(4) . ?
C4 C5 1.380(4) . ?
C4 H4 0.9300 . ?
C5 C6 1.380(4) . ?
C6 H6A 0.9300 . ?
C9 C14 1.392(4) . ?
C9 C10 1.395(4) . ?
C9 C15 1.506(4) . ?
C10 C11 1.396(4) . ?
C10 H10 0.9300 . ?
C11 C12 1.386(4) . ?
C11 C16 1.502(4) . ?
C12 C13 1.384(4) . ?
C12 H12A 0.9300 . ?
C13 C14 1.375(4) . ?
C14 H14 0.9300 . ?

loop_
_geom_hbond_atom_site_label_D
_geom_hbond_atom_site_label_H
_geom_hbond_atom_site_label_A
_geom_hbond_distance_DH
_geom_hbond_distance_HA
_geom_hbond_distance_DA
_geom_hbond_angle_DHA
_geom_hbond_site_symmetry_A
O14 H14B O4 0.88 2.09 2.786(3) 135.4 1_546
O13 H13B O12 0.88 2.06 2.937(4) 175.4 2_666
O15 H15A O6 0.89 2.09 2.961(4) 165.1 1_456
O14 H14A O1 0.88 1.96 2.835(4) 174.1 2_566
O13 H13A O11 0.88 2.12 2.986(4) 166.5 1_465
